data_7105734
loop_
_publ_author_name
'Yanzhao Wang'
'Biao Lu'
'Liming Zhang'

_publ_section_title
;
 The Use of Br/Cl to Promote Regioselective Gold-Catalyzed Rearrangement
 of Propargylic Carboxylates: Efficient Synthesis of (1Z,
 3E)-1-Bromo/Chloro-2-Carboxy-1,3-Dienes from Terminally Halogenated
 Propargyl Carboxylates
;
_journal_name_full Chem.Commun.
_journal_page_first 9179
_journal_paper_doi 10.1039/c0cc03669b
_journal_volume 46
_journal_year 2010
_chemical_formula_sum 'C18 H18 Br N O4'
_chemical_formula_weight 392.24
_chemical_name_systematic
;
?
;
_space_group_IT_number 15
_symmetry_cell_setting monoclinic
_symmetry_space_group_name_Hall '-C 2yc'
_symmetry_space_group_name_H-M 'C 1 2/c 1'
_atom_sites_solution_hydrogens geom
_atom_sites_solution_primary direct
_atom_sites_solution_secondary difmap
_audit_creation_method SHELXL-97
_cell_angle_alpha 90.00
_cell_angle_beta 100.544(2)
_cell_angle_gamma 90.00
_cell_formula_units_Z 8
_cell_length_a 31.963(4)
_cell_length_b 5.3557(7)
_cell_length_c 20.129(3)
_cell_measurement_temperature 150(2)
_cell_volume 3387.6(8)
_computing_structure_refinement 'SHELXL-97 (Sheldrick, 1997)'
_computing_structure_solution 'SHELXS-97 (Sheldrick, 1990)'
_diffrn_ambient_temperature 150(2)
_diffrn_measured_fraction_theta_full 0.984
_diffrn_measured_fraction_theta_max 0.984
_diffrn_measurement_device_type 'CCD area detector'
_diffrn_measurement_method 'Omega scan'
_diffrn_radiation_monochromator graphite
_diffrn_radiation_source 'fine-focus sealed tube'
_diffrn_radiation_type MoK\a
_diffrn_radiation_wavelength 0.71073
_diffrn_reflns_av_R_equivalents 0.0372
_diffrn_reflns_av_sigmaI/netI 0.0340
_diffrn_reflns_limit_h_max 38
_diffrn_reflns_limit_h_min -39
_diffrn_reflns_limit_k_max 6
_diffrn_reflns_limit_k_min -6
_diffrn_reflns_limit_l_max 24
_diffrn_reflns_limit_l_min -25
_diffrn_reflns_number 12990
_diffrn_reflns_theta_full 26.42
_diffrn_reflns_theta_max 26.42
_diffrn_reflns_theta_min 1.30
_exptl_absorpt_coefficient_mu 2.448
_exptl_absorpt_correction_T_max 1
_exptl_absorpt_correction_T_min 0.5
_exptl_absorpt_correction_type multi-scan
_exptl_absorpt_process_details sadabs
_exptl_crystal_colour colorless
_exptl_crystal_density_diffrn 1.538
_exptl_crystal_density_method 'not measured'
_exptl_crystal_description needle
_exptl_crystal_F_000 1600
_exptl_crystal_size_max 0.3
_exptl_crystal_size_mid 0.1
_exptl_crystal_size_min 0.06
_refine_diff_density_max 0.452
_refine_diff_density_min -0.357
_refine_diff_density_rms 0.112
_refine_ls_extinction_coef 0.0037(3)
_refine_ls_extinction_expression Fc^*^=kFc[1+0.001xFc^2^\l^3^/sin(2\q)]^-1/4^
_refine_ls_extinction_method SHELXL
_refine_ls_goodness_of_fit_ref 1.097
_refine_ls_hydrogen_treatment constr
_refine_ls_matrix_type full
_refine_ls_number_parameters 219
_refine_ls_number_reflns 3428
_refine_ls_number_restraints 0
_refine_ls_restrained_S_all 1.097
_refine_ls_R_factor_all 0.0386
_refine_ls_R_factor_gt 0.0285
_refine_ls_shift/su_max 0.001
_refine_ls_shift/su_mean 0.000
_refine_ls_structure_factor_coef Fsqd
_refine_ls_weighting_details 'calc w=1/[\s^2^(Fo^2^)+(0.0571P)^2^+0.6337P] where P=(Fo^2^+2Fc^2^)/3'
_refine_ls_weighting_scheme calc
_refine_ls_wR_factor_gt 0.0784
_refine_ls_wR_factor_ref 0.0929
_reflns_number_gt 2892
_reflns_number_total 3428
_reflns_threshold_expression >2sigma(I)
_cod_data_source_file C0CC03669B.TXT
_cod_data_source_block zm
_cod_depositor_comments
;
The following automatic conversions were performed:
'_exptl_absorpt_correction_type' value 'multi scan' changed to
'multi-scan' according to
'/home/saulius/struct/CIF-dictionaries/cif_core.dic' dictionary named
'cif_core.dic' version 2.4.1 from 2010-06-29.

Automatic conversion script
Id: cif_fix_enum 1527 2010-12-29 10:47:43Z saulius 
;
_cod_original_sg_symbol_H-M C2/c
_cod_database_code 7105734

loop_
_symmetry_equiv_pos_as_xyz
'x, y, z'
'-x, y, -z+1/2'
'x+1/2, y+1/2, z'
'-x+1/2, y+1/2, -z+1/2'
'-x, -y, -z'
'x, -y, z-1/2'
'-x+1/2, -y+1/2, -z'
'x+1/2, -y+1/2, z-1/2'

loop_
_atom_site_label
_atom_site_type_symbol
_atom_site_fract_x
_atom_site_fract_y
_atom_site_fract_z
_atom_site_U_iso_or_equiv
_atom_site_adp_type
_atom_site_occupancy
_atom_site_symmetry_multiplicity
_atom_site_calc_flag
_atom_site_refinement_flags
_atom_site_disorder_assembly
_atom_site_disorder_group
Br Br 0.203764(8) 0.97546(5) 0.501725(12) 0.03386(13) Uani 1 1 d . . .
C1 C 0.15341(7) 0.9795(4) 0.53764(12) 0.0252(5) Uani 1 1 d . . .
H1 H 0.1341 1.1092 0.5261 0.030 Uiso 1 1 calc R . .
C2 C 0.14475(7) 0.8017(4) 0.57906(10) 0.0222(4) Uani 1 1 d . . .
C3 C 0.20470(7) 0.6225(4) 0.64721(10) 0.0211(4) Uani 1 1 d . . .
C4 C 0.23314(7) 0.4008(4) 0.65397(12) 0.0277(5) Uani 1 1 d . . .
H4A H 0.2525 0.4150 0.6229 0.041 Uiso 1 1 calc R . .
H4B H 0.2163 0.2523 0.6441 0.041 Uiso 1 1 calc R . .
H4C H 0.2490 0.3919 0.6993 0.041 Uiso 1 1 calc R . .
C5 C 0.10712(7) 0.7963(4) 0.60987(10) 0.0244(5) Uani 1 1 d . . .
H5 H 0.0887 0.9319 0.6022 0.029 Uiso 1 1 calc R . .
C6 C 0.09695(7) 0.6113(4) 0.64839(11) 0.0248(5) Uani 1 1 d . . .
H6 H 0.1151 0.4740 0.6549 0.030 Uiso 1 1 calc R . .
C7 C 0.05891(7) 0.6059(4) 0.68201(11) 0.0278(5) Uani 1 1 d . . .
H7A H 0.0430 0.7597 0.6718 0.033 Uiso 1 1 calc R . .
H7B H 0.0684 0.5981 0.7306 0.033 Uiso 1 1 calc R . .
C8 C 0.02943(7) 0.3844(4) 0.65965(11) 0.0245(5) Uani 1 1 d . . .
H8A H 0.0451 0.2303 0.6705 0.029 Uiso 1 1 calc R . .
H8B H 0.0062 0.3863 0.6846 0.029 Uiso 1 1 calc R . .
C9 C 0.01130(7) 0.3900(4) 0.58445(10) 0.0229(4) Uani 1 1 d . . .
H9A H 0.0344 0.3672 0.5598 0.027 Uiso 1 1 calc R . .
H9B H -0.0009 0.5536 0.5729 0.027 Uiso 1 1 calc R . .
C10 C -0.02253(7) 0.1930(4) 0.56121(10) 0.0229(5) Uani 1 1 d . . .
H10A H -0.0316 0.2052 0.5126 0.028 Uiso 1 1 calc R . .
H10B H -0.0103 0.0285 0.5713 0.028 Uiso 1 1 calc R . .
C11 C -0.06815(7) 0.0632(4) 0.64495(11) 0.0222(5) Uani 1 1 d . . .
C12 C -0.10766(7) 0.1638(4) 0.66429(10) 0.0215(4) Uani 1 1 d . . .
C13 C -0.13038(7) 0.0806(4) 0.71200(11) 0.0260(5) Uani 1 1 d . . .
H13 H -0.1217 -0.0589 0.7385 0.031 Uiso 1 1 calc R . .
C14 C -0.16663(7) 0.2126(4) 0.71902(12) 0.0294(5) Uani 1 1 d . . .
H14 H -0.1827 0.1603 0.7506 0.035 Uiso 1 1 calc R . .
C15 C -0.17936(8) 0.4215(5) 0.67963(13) 0.0319(5) Uani 1 1 d . . .
H15 H -0.2036 0.5081 0.6857 0.038 Uiso 1 1 calc R . .
C16 C -0.15646(8) 0.5038(4) 0.63119(14) 0.0288(5) Uani 1 1 d . . .
H16 H -0.1652 0.6423 0.6043 0.035 Uiso 1 1 calc R . .
C17 C -0.12045(7) 0.3722(4) 0.62468(10) 0.0218(4) Uani 1 1 d . . .
C18 C -0.08941(7) 0.4109(4) 0.57871(11) 0.0217(4) Uani 1 1 d . . .
N N -0.05944(5) 0.2209(3) 0.59378(8) 0.0209(4) Uani 1 1 d . . .
O1 O 0.17220(5) 0.5972(3) 0.59312(7) 0.0226(3) Uani 1 1 d . . .
O2 O 0.20871(5) 0.8028(3) 0.68275(8) 0.0305(4) Uani 1 1 d . . .
O3 O -0.04703(5) -0.1159(3) 0.66685(8) 0.0316(4) Uani 1 1 d . . .
O4 O -0.08905(5) 0.5703(3) 0.53613(8) 0.0287(4) Uani 1 1 d . . .

loop_
_atom_site_aniso_label
_atom_site_aniso_U_11
_atom_site_aniso_U_22
_atom_site_aniso_U_33
_atom_site_aniso_U_23
_atom_site_aniso_U_13
_atom_site_aniso_U_12
Br 0.03230(18) 0.04346(19) 0.02823(17) 0.00415(9) 0.01188(11) -0.00091(10)
C1 0.0230(12) 0.0293(11) 0.0236(11) 0.0017(9) 0.0046(9) 0.0025(9)
C2 0.0220(11) 0.0233(11) 0.0196(10) -0.0024(8) -0.0007(8) 0.0017(8)
C3 0.0228(11) 0.0238(11) 0.0169(9) 0.0018(8) 0.0039(8) -0.0049(9)
C4 0.0250(12) 0.0289(11) 0.0284(12) 0.0025(9) 0.0032(10) 0.0032(10)
C5 0.0215(11) 0.0271(11) 0.0231(11) -0.0019(9) 0.0006(9) 0.0019(9)
C6 0.0225(11) 0.0261(11) 0.0245(11) -0.0034(9) 0.0012(9) -0.0002(9)
C7 0.0290(12) 0.0304(12) 0.0244(11) -0.0030(9) 0.0058(9) -0.0029(10)
C8 0.0252(12) 0.0287(11) 0.0203(10) 0.0019(9) 0.0060(9) -0.0015(9)
C9 0.0209(11) 0.0291(11) 0.0203(10) 0.0027(9) 0.0080(9) -0.0005(9)
C10 0.0226(11) 0.0281(11) 0.0199(10) -0.0006(8) 0.0085(8) 0.0013(9)
C11 0.0212(11) 0.0248(11) 0.0200(11) 0.0012(8) 0.0022(9) -0.0016(9)
C12 0.0193(11) 0.0246(10) 0.0200(10) -0.0009(8) 0.0022(8) -0.0016(8)
C13 0.0270(12) 0.0273(11) 0.0241(11) 0.0026(9) 0.0061(9) -0.0016(9)
C14 0.0280(12) 0.0339(12) 0.0293(12) -0.0031(10) 0.0132(10) -0.0050(10)
C15 0.0235(12) 0.0353(12) 0.0393(14) -0.0026(11) 0.0122(10) 0.0055(10)
C16 0.0263(13) 0.0281(12) 0.0325(13) 0.0030(9) 0.0063(10) 0.0045(9)
C17 0.0218(11) 0.0236(10) 0.0198(10) -0.0002(8) 0.0035(8) -0.0022(8)
C18 0.0217(11) 0.0235(10) 0.0193(10) -0.0023(8) 0.0016(8) -0.0012(9)
N 0.0184(9) 0.0251(9) 0.0199(8) 0.0021(7) 0.0055(7) 0.0005(7)
O1 0.0214(8) 0.0232(7) 0.0216(7) -0.0020(6) -0.0003(6) 0.0020(6)
O2 0.0331(9) 0.0295(8) 0.0261(8) -0.0055(7) -0.0021(7) 0.0012(7)
O3 0.0289(9) 0.0324(9) 0.0352(9) 0.0107(7) 0.0105(7) 0.0080(7)
O4 0.0321(9) 0.0298(8) 0.0249(8) 0.0088(7) 0.0073(7) 0.0023(7)

loop_
_atom_type_symbol
_atom_type_description
_atom_type_scat_dispersion_real
_atom_type_scat_dispersion_imag
_atom_type_scat_source
C C 0.0033 0.0016 'International Tables Vol C Tables 4.2.6.8 and 6.1.1.4'
H H 0.0000 0.0000 'International Tables Vol C Tables 4.2.6.8 and 6.1.1.4'
N N 0.0061 0.0033 'International Tables Vol C Tables 4.2.6.8 and 6.1.1.4'
O O 0.0106 0.0060 'International Tables Vol C Tables 4.2.6.8 and 6.1.1.4'
Br Br -0.2901 2.4595 'International Tables Vol C Tables 4.2.6.8 and 6.1.1.4'

loop_
_geom_angle_atom_site_label_1
_geom_angle_atom_site_label_2
_geom_angle_atom_site_label_3
_geom_angle
_geom_angle_site_symmetry_1
_geom_angle_site_symmetry_3
_geom_angle_publ_flag
C2 C1 Br 121.65(17) . . ?
C2 C1 H1 119.2 . . ?
Br C1 H1 119.2 . . ?
C1 C2 O1 119.5(2) . . ?
C1 C2 C5 124.6(2) . . ?
O1 C2 C5 115.84(18) . . ?
O2 C3 O1 122.6(2) . . ?
O2 C3 C4 126.5(2) . . ?
O1 C3 C4 110.90(18) . . ?
C3 C4 H4A 109.5 . . ?
C3 C4 H4B 109.5 . . ?
H4A C4 H4B 109.5 . . ?
C3 C4 H4C 109.5 . . ?
H4A C4 H4C 109.5 . . ?
H4B C4 H4C 109.5 . . ?
C6 C5 C2 124.9(2) . . ?
C6 C5 H5 117.5 . . ?
C2 C5 H5 117.5 . . ?
C5 C6 C7 125.6(2) . . ?
C5 C6 H6 117.2 . . ?
C7 C6 H6 117.2 . . ?
C6 C7 C8 112.92(18) . . ?
C6 C7 H7A 109.0 . . ?
C8 C7 H7A 109.0 . . ?
C6 C7 H7B 109.0 . . ?
C8 C7 H7B 109.0 . . ?
H7A C7 H7B 107.8 . . ?
C9 C8 C7 112.32(18) . . ?
C9 C8 H8A 109.1 . . ?
C7 C8 H8A 109.1 . . ?
C9 C8 H8B 109.1 . . ?
C7 C8 H8B 109.1 . . ?
H8A C8 H8B 107.9 . . ?
C8 C9 C10 114.37(17) . . ?
C8 C9 H9A 108.7 . . ?
C10 C9 H9A 108.7 . . ?
C8 C9 H9B 108.7 . . ?
C10 C9 H9B 108.7 . . ?
H9A C9 H9B 107.6 . . ?
N C10 C9 112.23(17) . . ?
N C10 H10A 109.2 . . ?
C9 C10 H10A 109.2 . . ?
N C10 H10B 109.2 . . ?
C9 C10 H10B 109.2 . . ?
H10A C10 H10B 107.9 . . ?
O3 C11 N 125.1(2) . . ?
O3 C11 C12 129.5(2) . . ?
N C11 C12 105.46(17) . . ?
C13 C12 C17 121.4(2) . . ?
C13 C12 C11 130.2(2) . . ?
C17 C12 C11 108.39(18) . . ?
C12 C13 C14 117.6(2) . . ?
C12 C13 H13 121.2 . . ?
C14 C13 H13 121.2 . . ?
C13 C14 C15 121.1(2) . . ?
C13 C14 H14 119.5 . . ?
C15 C14 H14 119.5 . . ?
C14 C15 C16 121.2(2) . . ?
C14 C15 H15 119.4 . . ?
C16 C15 H15 119.4 . . ?
C17 C16 C15 117.4(2) . . ?
C17 C16 H16 121.3 . . ?
C15 C16 H16 121.3 . . ?
C16 C17 C12 121.4(2) . . ?
C16 C17 C18 130.7(2) . . ?
C12 C17 C18 107.98(19) . . ?
O4 C18 N 125.0(2) . . ?
O4 C18 C17 129.1(2) . . ?
N C18 C17 105.84(18) . . ?
C18 N C11 112.34(17) . . ?
C18 N C10 123.92(17) . . ?
C11 N C10 123.73(17) . . ?
C3 O1 C2 116.14(16) . . ?

loop_
_geom_bond_atom_site_label_1
_geom_bond_atom_site_label_2
_geom_bond_distance
_geom_bond_site_symmetry_2
_geom_bond_publ_flag
Br C1 1.881(2) . ?
C1 C2 1.328(3) . ?
C1 H1 0.9300 . ?
C2 O1 1.399(2) . ?
C2 C5 1.451(3) . ?
C3 O2 1.195(3) . ?
C3 O1 1.367(2) . ?
C3 C4 1.486(3) . ?
C4 H4A 0.9600 . ?
C4 H4B 0.9600 . ?
C4 H4C 0.9600 . ?
C5 C6 1.334(3) . ?
C5 H5 0.9300 . ?
C6 C7 1.496(3) . ?
C6 H6 0.9300 . ?
C7 C8 1.531(3) . ?
C7 H7A 0.9700 . ?
C7 H7B 0.9700 . ?
C8 C9 1.519(3) . ?
C8 H8A 0.9700 . ?
C8 H8B 0.9700 . ?
C9 C10 1.522(3) . ?
C9 H9A 0.9700 . ?
C9 H9B 0.9700 . ?
C10 N 1.458(3) . ?
C10 H10A 0.9700 . ?
C10 H10B 0.9700 . ?
C11 O3 1.209(3) . ?
C11 N 1.399(3) . ?
C11 C12 1.489(3) . ?
C12 C13 1.380(3) . ?
C12 C17 1.389(3) . ?
C13 C14 1.386(3) . ?
C13 H13 0.9300 . ?
C14 C15 1.389(3) . ?
C14 H14 0.9300 . ?
C15 C16 1.394(4) . ?
C15 H15 0.9300 . ?
C16 C17 1.376(3) . ?
C16 H16 0.9300 . ?
C17 C18 1.490(3) . ?
C18 O4 1.211(3) . ?
C18 N 1.392(3) . ?

loop_
_geom_torsion_atom_site_label_1
_geom_torsion_atom_site_label_2
_geom_torsion_atom_site_label_3
_geom_torsion_atom_site_label_4
_geom_torsion
_geom_torsion_site_symmetry_1
_geom_torsion_site_symmetry_2
_geom_torsion_site_symmetry_3
_geom_torsion_site_symmetry_4
_geom_torsion_publ_flag
Br C1 C2 O1 -4.3(3) . . . . ?
Br C1 C2 C5 178.41(16) . . . . ?
C1 C2 C5 C6 175.9(2) . . . . ?
O1 C2 C5 C6 -1.5(3) . . . . ?
C2 C5 C6 C7 178.3(2) . . . . ?
C5 C6 C7 C8 120.5(2) . . . . ?
C6 C7 C8 C9 -61.6(3) . . . . ?
C7 C8 C9 C10 -172.58(19) . . . . ?
C8 C9 C10 N 60.9(2) . . . . ?
O3 C11 C12 C13 0.2(4) . . . . ?
N C11 C12 C13 179.9(2) . . . . ?
O3 C11 C12 C17 -179.7(2) . . . . ?
N C11 C12 C17 0.0(2) . . . . ?
C17 C12 C13 C14 0.1(3) . . . . ?
C11 C12 C13 C14 -179.7(2) . . . . ?
C12 C13 C14 C15 -0.3(3) . . . . ?
C13 C14 C15 C16 0.8(4) . . . . ?
C14 C15 C16 C17 -0.9(4) . . . . ?
C15 C16 C17 C12 0.7(3) . . . . ?
C15 C16 C17 C18 -179.8(2) . . . . ?
C13 C12 C17 C16 -0.3(3) . . . . ?
C11 C12 C17 C16 179.6(2) . . . . ?
C13 C12 C17 C18 -179.85(19) . . . . ?
C11 C12 C17 C18 0.0(2) . . . . ?
C16 C17 C18 O4 0.1(4) . . . . ?
C12 C17 C18 O4 179.6(2) . . . . ?
C16 C17 C18 N -179.6(2) . . . . ?
C12 C17 C18 N -0.1(2) . . . . ?
O4 C18 N C11 -179.6(2) . . . . ?
C17 C18 N C11 0.1(2) . . . . ?
O4 C18 N C10 1.9(3) . . . . ?
C17 C18 N C10 -178.45(17) . . . . ?
O3 C11 N C18 179.6(2) . . . . ?
C12 C11 N C18 -0.1(2) . . . . ?
O3 C11 N C10 -1.8(3) . . . . ?
C12 C11 N C10 178.46(17) . . . . ?
C9 C10 N C18 72.7(2) . . . . ?
C9 C10 N C11 -105.7(2) . . . . ?
O2 C3 O1 C2 3.4(3) . . . . ?
C4 C3 O1 C2 -176.15(18) . . . . ?
C1 C2 O1 C3 89.7(2) . . . . ?
C5 C2 O1 C3 -92.7(2) . . . . ?

loop_
_cod_related_entry_id
_cod_related_entry_database
_cod_related_entry_code
1 ChemSpider 30653234
